data_4328285
loop_
_publ_author_name
'Satoru Tsukada'
'Yusuke Shibata'
'Ryota Sakamoto'
'Tetsuya Kambe'
'Tomoji Ozeki'
'Hiroshi Nishihara'

_publ_section_title
;
 Ir3Co6 and Co3Fe3 Dithiolene Cluster Complexes: Multiple Metal-Metal Bond
 Formation and Correlation between Structure and Internuclear Electronic
 Communication
;
_journal_name_full 'Inorganic Chemistry'
_journal_page_first 1228
_journal_page_last 1230
_journal_paper_doi 10.1021/ic202548g
_journal_volume 51
_journal_year 2012
_chemical_absolute_configuration syn
_chemical_formula_sum 'C5 H2.5 Co0.5 Fe0.5 O1.5 S'
_chemical_formula_weight 176.02
_space_group_IT_number 188
_symmetry_cell_setting hexagonal
_symmetry_space_group_name_Hall 'P -6c 2'
_symmetry_space_group_name_H-M 'P -6 c 2'
_audit_creation_date 2009-01-15T18:23:01-00:00
_audit_creation_method 'WinGX routine CIF_UPDATE'
_cell_angle_alpha 90.000(5)
_cell_angle_beta 90.000(5)
_cell_angle_gamma 120.000(5)
_cell_formula_units_Z 12
_cell_length_a 12.137(5)
_cell_length_b 12.137(5)
_cell_length_c 13.995(5)
_cell_measurement_reflns_used 6136
_cell_measurement_temperature 113(2)
_cell_measurement_theta_max 31.0024
_cell_measurement_theta_min 1.4550
_cell_volume 1785.4(12)
_computing_cell_refinement 'CrystalClear (Rigaku/MSC Inc., 2006)'
_computing_data_collection 'CrystalClear (Rigaku/MSC Inc., 2006)'
_computing_data_reduction 'CrystalClear (Rigaku/MSC Inc., 2006)'
_computing_structure_refinement 'SHELXL-97 (Sheldrick, 1997)'
_computing_structure_solution
;
        ????
;
_diffrn_ambient_temperature 113
_diffrn_detector_area_resol_mean 28.5714
_diffrn_measured_fraction_theta_full 0.965
_diffrn_measured_fraction_theta_max 0.965
_diffrn_measurement_device
;
        Saturn724 (4x4 bin mode)
;
_diffrn_measurement_method dtintegrate.ref
_diffrn_radiation_type MoK\a
_diffrn_radiation_wavelength 0.71069
_diffrn_reflns_av_R_equivalents 0.0501
_diffrn_reflns_limit_h_max 11
_diffrn_reflns_limit_h_min -16
_diffrn_reflns_limit_k_max 17
_diffrn_reflns_limit_k_min -17
_diffrn_reflns_limit_l_max 19
_diffrn_reflns_limit_l_min -13
_diffrn_reflns_number 14731
_diffrn_reflns_theta_full 31.01
_diffrn_reflns_theta_max 31.01
_diffrn_reflns_theta_min 1.94
_exptl_absorpt_coefficient_mu 2.951
_exptl_absorpt_correction_T_max 1.0000
_exptl_absorpt_correction_T_min 0.6808
_exptl_absorpt_correction_type numerical
_exptl_crystal_colour Black
_exptl_crystal_density_diffrn 1.965
_exptl_crystal_description Block
_exptl_crystal_F_000 1044
_exptl_crystal_size_max 0.2
_exptl_crystal_size_mid 0.2
_exptl_crystal_size_min 0.1
_refine_diff_density_max 0.636
_refine_diff_density_min -0.455
_refine_ls_abs_structure_details 'Flack H D (1983), Acta Cryst. A39, 876-881'
_refine_ls_abs_structure_Flack 0.50(11)
_refine_ls_extinction_coef 0.008(3)
_refine_ls_extinction_expression Fc^*^=kFc[1+0.001xFc^2^\l^3^/sin(2\q)]^-1/4^
_refine_ls_extinction_method SHELXL
_refine_ls_goodness_of_fit_ref 1.188
_refine_ls_hydrogen_treatment mixed
_refine_ls_matrix_type full
_refine_ls_number_parameters 140
_refine_ls_number_reflns 1900
_refine_ls_number_restraints 63
_refine_ls_restrained_S_all 1.176
_refine_ls_R_factor_gt 0.0824
_refine_ls_shift/su_max 0
_refine_ls_structure_factor_coef Fsqd
_refine_ls_weighting_details 'calc w=1/[\s^2^(Fo^2^)+(0.1185P)^2^+2.1602P] where P=(Fo^2^+2Fc^2^)/3'
_refine_ls_weighting_scheme calc
_refine_ls_wR_factor_ref 0.2547
_reflns_number_gt 1628
_reflns_number_total 1900
_reflns_threshold_expression >2sigma(I)
_cod_data_source_file ic202548g_si_002_1.cif
_cod_data_source_block 6
_cod_original_formula_sum 'C5 H2.50 Co0.50 Fe0.50 O1.50 S'
_cod_database_code 4328285

loop_
_symmetry_equiv_pos_as_xyz
'x, y, z'
'x, y, -z+1/2'
'-y, -x, -z'
'-y, -x, z+1/2'
'-x+y, y, z+1/2'
'-x+y, y, -z'
'x, x-y, -z'
'x, x-y, z+1/2'
'-y, x-y, z'
'-y, x-y, -z+1/2'
'-x+y, -x, -z+1/2'
'-x+y, -x, z'

loop_
_atom_site_label
_atom_site_type_symbol
_atom_site_fract_x
_atom_site_fract_y
_atom_site_fract_z
_atom_site_U_iso_or_equiv
_atom_site_adp_type
_atom_site_occupancy
_atom_site_calc_flag
_atom_site_refinement_flags
_atom_site_disorder_group
_atom_site_disorder_assembly
C1 C 0.5337(6) 0.2744(8) 0.25 0.0529(11) Uani 1 d SD . .
C2 C 0.5958(7) 0.2001(6) 0.25 0.0529(11) Uani 1 d SD . A
S1 S 0.3641(2) 0.1720(2) 0.25 0.0762(12) Uani 1 d SD . .
S2 S 0.5042(2) 0.0305(2) 0.25 0.0626(8) Uani 1 d SD . .
Co1 Co 0.3379(8) 0.0051(8) 0.1551(17) 0.088(3) Uani 0.477(10) d PD 1 A
C3 C 0.3492(16) -0.0965(14) 0.0544(12) 0.088(4) Uani 0.477(10) d PDU 1 A
H3 H 0.4178 -0.1026 0.0312 0.105 Uiso 0.477(10) calc PR 1 A
C4 C 0.2548(12) -0.1749(19) 0.1206(13) 0.087(4) Uani 0.477(10) d PDU 1 A
H4 H 0.2544 -0.2449 0.1482 0.105 Uiso 0.477(10) calc PR 1 A
C5 C 0.1615(13) -0.1429(13) 0.1430(13) 0.082(4) Uani 0.477(10) d PDU 1 A
H5 H 0.0923 -0.1824 0.1842 0.099 Uiso 0.477(10) calc PR 1 A
C6 C 0.2023(15) -0.0341(15) 0.0854(14) 0.088(4) Uani 0.477(10) d PDU 1 A
H6 H 0.1618 0.0136 0.0826 0.105 Uiso 0.477(10) calc PR 1 A
C7 C 0.3121(14) -0.0065(14) 0.0327(14) 0.090(4) Uani 0.477(10) d PDU 1 A
H7 H 0.3536 0.0609 -0.0099 0.108 Uiso 0.477(10) calc PR 1 A
Fe1 Fe 0.3335(7) 0.0001(7) 0.1749(17) 0.089(3) Uani 0.523(10) d PD 2 .
C8 C 0.401(3) 0.079(3) 0.0366(16) 0.125(6) Uani 0.523(10) d PU 2 .
O8 O 0.4543(18) 0.1116(19) -0.0340(9) 0.138(6) Uani 0.523(10) d PU 2 .
C9 C 0.162(2) -0.051(3) 0.127(2) 0.131(8) Uani 0.523(10) d PU 2 .
O9 O 0.0637(14) -0.081(2) 0.1096(19) 0.147(7) Uani 0.523(10) d PU 2 .
C10 C 0.297(2) -0.160(2) 0.141(4) 0.201(13) Uani 0.523(10) d PU 2 .
O10 O 0.2693(19) -0.2576(17) 0.138(3) 0.219(13) Uani 0.523(10) d PU 2 .

loop_
_atom_site_aniso_label
_atom_site_aniso_U_11
_atom_site_aniso_U_22
_atom_site_aniso_U_33
_atom_site_aniso_U_23
_atom_site_aniso_U_13
_atom_site_aniso_U_12
C1 0.029(2) 0.041(3) 0.092(3) 0 0 0.0197(16)
C2 0.029(2) 0.041(3) 0.092(3) 0 0 0.0197(16)
S1 0.0237(10) 0.0377(11) 0.164(4) 0 0 0.0129(8)
S2 0.0346(10) 0.0424(13) 0.1140(19) 0 0 0.0217(10)
Co1 0.052(3) 0.045(2) 0.174(8) -0.022(3) -0.031(4) 0.031(2)
C3 0.063(5) 0.065(6) 0.138(9) -0.012(5) -0.009(5) 0.033(5)
C4 0.064(5) 0.063(6) 0.138(9) -0.010(5) -0.007(5) 0.034(5)
C5 0.056(5) 0.063(5) 0.140(8) -0.014(5) -0.006(5) 0.039(5)
C6 0.062(5) 0.066(5) 0.139(9) -0.015(5) -0.006(5) 0.035(5)
C7 0.064(5) 0.067(6) 0.137(9) -0.016(5) -0.010(5) 0.031(5)
Fe1 0.038(2) 0.036(2) 0.182(9) -0.015(2) -0.008(3) 0.0106(14)
C8 0.163(14) 0.193(17) 0.112(9) -0.010(11) -0.017(10) 0.160(14)
O8 0.179(14) 0.206(17) 0.109(8) -0.010(10) -0.018(9) 0.156(13)
C9 0.052(8) 0.141(15) 0.204(17) -0.075(14) -0.054(9) 0.049(9)
O9 0.053(6) 0.152(14) 0.213(16) -0.073(12) -0.066(8) 0.034(8)
C10 0.088(10) 0.060(7) 0.48(4) -0.131(13) -0.123(15) 0.052(7)
O10 0.104(9) 0.066(7) 0.48(4) -0.127(13) -0.120(15) 0.038(7)

loop_
_atom_type_symbol
_atom_type_description
_atom_type_scat_dispersion_real
_atom_type_scat_dispersion_imag
_atom_type_scat_source
C C 0.0033 0.0016 'International Tables Vol C Tables 4.2.6.8 and 6.1.1.4'
H H 0 0 'International Tables Vol C Tables 4.2.6.8 and 6.1.1.4'
O O 0.0106 0.006 'International Tables Vol C Tables 4.2.6.8 and 6.1.1.4'
S S 0.1246 0.1234 'International Tables Vol C Tables 4.2.6.8 and 6.1.1.4'
Fe Fe 0.3463 0.8444 'International Tables Vol C Tables 4.2.6.8 and 6.1.1.4'
Co Co 0.3494 0.9721 'International Tables Vol C Tables 4.2.6.8 and 6.1.1.4'

loop_
_geom_angle_atom_site_label_1
_geom_angle_atom_site_label_2
_geom_angle_atom_site_label_3
_geom_angle
_geom_angle_site_symmetry_1
_geom_angle_site_symmetry_3
C2 C1 C2 120.0(7) 11_665 .
C2 C1 S1 129.7(7) 11_665 .
C2 C1 S1 110.2(6) . .
C1 C2 C1 120.0(7) 9_655 .
C1 C2 S2 119.7(7) 9_655 .
C1 C2 S2 120.3(6) . .
C1 S1 Fe1 104.4(3) . .
C1 S1 Fe1 104.4(3) . 2
Fe1 S1 Fe1 57.2(11) . 2
C2 S2 Fe1 100.7(3) . .
C2 S2 Fe1 100.7(3) . 2
Fe1 S2 Fe1 57.6(11) . 2
C7 C3 C4 101.4(15) . .
C7 C3 H3 129.3 . .
C4 C3 H3 129.3 . .
C5 C4 C3 117.1(16) . .
C5 C4 H4 121.4 . .
C3 C4 H4 121.4 . .
C4 C5 C6 100.2(15) . .
C4 C5 H5 129.9 . .
C6 C5 H5 129.9 . .
C5 C6 C7 111.8(15) . .
C5 C6 H6 124.1 . .
C7 C6 H6 124.1 . .
C3 C7 C6 109.5(15) . .
C3 C7 H7 125.3 . .
C6 C7 H7 125.3 . .
C10 Fe1 C9 85.5(11) . .
C10 Fe1 Fe1 105.1(18) . 2
C9 Fe1 Fe1 109.7(12) . 2
C10 Fe1 C8 94(2) . .
C9 Fe1 C8 86.9(15) . .
Fe1 Fe1 C8 155.1(8) 2 .
C10 Fe1 S2 90.6(9) . .
C9 Fe1 S2 168.8(15) . .
Fe1 Fe1 S2 61.2(6) 2 .
C8 Fe1 S2 103.9(8) . .
C10 Fe1 S1 166(2) . .
C9 Fe1 S1 96.3(10) . .
Fe1 Fe1 S1 61.4(6) 2 .
C8 Fe1 S1 99.4(9) . .
S2 Fe1 S1 85.0(5) . .
O8 C8 Fe1 165.6(18) . .
O9 C9 Fe1 174(3) . .
O10 C10 Fe1 167(5) . .

loop_
_geom_bond_atom_site_label_1
_geom_bond_atom_site_label_2
_geom_bond_distance
_geom_bond_site_symmetry_2
C1 C2 1.367(8) 11_665
C1 C2 1.435(7) .
C1 S1 1.795(6) .
C2 C1 1.367(8) 9_655
C2 S2 1.785(7) .
S1 Fe1 2.196(12) .
S1 Fe1 2.196(12) 2
S2 Fe1 2.184(11) .
S2 Fe1 2.184(11) 2
C3 C7 1.408(12) .
C3 C4 1.409(12) .
C3 H3 0.93 .
C4 C5 1.405(12) .
C4 H4 0.93 .
C5 C6 1.409(12) .
C5 H5 0.93 .
C6 C7 1.409(12) .
C6 H6 0.93 .
C7 H7 0.93 .
Fe1 C10 1.832(19) .
Fe1 C9 1.97(2) .
Fe1 Fe1 2.10(5) 2
Fe1 C8 2.13(3) .
C8 O8 1.14(2) .
C9 O9 1.08(3) .
C10 O10 1.05(3) .
